data_2211758
loop_
_publ_author_name
'Lennartson, Anders'
'Hedstr\"om, Anna'
'H\%akansson, Mikael'

_publ_section_title
;Diisopropyl(<i>N</i>,<i>N</i>,<i>N</i>',<i>N</i>'-tetramethylethylenediamine)zinc(II),
 the first crystal structure of a diisopropylzinc complex
;
_journal_coeditor_code CI2220
_journal_issue 1
_journal_name_full 'Acta Crystallographica Section E'
_journal_page_first m123
_journal_page_last m125
_journal_paper_doi 10.1107/S1600536806052068
_journal_volume 63
_journal_year 2007
_chemical_formula_iupac '[Zn (C3 H7)2 (C6 H16 N2)]'
_chemical_formula_moiety 'C12 H30 N2 Zn'
_chemical_formula_sum 'C12 H30 N2 Zn'
_chemical_formula_weight 267.75
_chemical_name_systematic
;
Diisopropyl(N,N,N',N'-tetramethylethylenediamine)zinc(II)
;
_space_group_IT_number 15
_symmetry_cell_setting monoclinic
_symmetry_space_group_name_Hall '-C 2yc'
_symmetry_space_group_name_H-M 'C 1 2/c 1'
_atom_sites_solution_hydrogens geom
_atom_sites_solution_primary direct
_atom_sites_solution_secondary difmap
_audit_creation_method SHELXL-97
_cell_angle_alpha 90.00
_cell_angle_beta 104.928(8)
_cell_angle_gamma 90.00
_cell_formula_units_Z 4
_cell_length_a 14.370(4)
_cell_length_b 8.5935(16)
_cell_length_c 12.684(3)
_cell_measurement_reflns_used 5464
_cell_measurement_temperature 293(2)
_cell_measurement_theta_max 26.99
_cell_measurement_theta_min 5.03
_cell_volume 1513.5(6)
_computing_cell_refinement CrystalClear
_computing_data_collection 'CrystalClear (Rigaku, 2000)'
_computing_data_reduction CrystalClear
_computing_molecular_graphics 'ORTEP-3 (Farrugia, 1997) and PLATON (Spek, 2003)'
_computing_publication_material SHELXL97
_computing_structure_refinement 'SHELXL97 (Sheldrick, 1997)'
_computing_structure_solution 'SIR92 (Altomare <i>et al.</i>,  1993)'
_diffrn_ambient_temperature 293(2)
_diffrn_detector_area_resol_mean 105
_diffrn_measured_fraction_theta_full 0.887
_diffrn_measured_fraction_theta_max 0.890
_diffrn_measurement_device_type 'Rigaku R-AXIS IIC image-plate system'
_diffrn_measurement_method \f
_diffrn_radiation_monochromator graphite
_diffrn_radiation_type MoK\a
_diffrn_radiation_wavelength 0.71073
_diffrn_reflns_av_R_equivalents 0.0313
_diffrn_reflns_av_sigmaI/netI 0.0248
_diffrn_reflns_limit_h_max 17
_diffrn_reflns_limit_h_min -18
_diffrn_reflns_limit_k_max 10
_diffrn_reflns_limit_k_min -10
_diffrn_reflns_limit_l_max 15
_diffrn_reflns_limit_l_min -16
_diffrn_reflns_number 5464
_diffrn_reflns_theta_full 25.00
_diffrn_reflns_theta_max 26.99
_diffrn_reflns_theta_min 5.03
_diffrn_standards_decay_% 0
_diffrn_standards_interval_count 0
_diffrn_standards_interval_time 0
_diffrn_standards_number 0
_exptl_absorpt_coefficient_mu 1.601
_exptl_absorpt_correction_T_max 0.8827
_exptl_absorpt_correction_T_min 0.7235
_exptl_absorpt_correction_type multi-scan
_exptl_absorpt_process_details '(CrystalClear; Rigaku, 2000)'
_exptl_crystal_colour colourless
_exptl_crystal_density_diffrn 1.175
_exptl_crystal_density_method 'not measured'
_exptl_crystal_description Needle
_exptl_crystal_F_000 584
_exptl_crystal_size_max 0.2
_exptl_crystal_size_mid 0.08
_exptl_crystal_size_min 0.08
_refine_diff_density_max 0.712
_refine_diff_density_min -0.518
_refine_ls_extinction_method none
_refine_ls_goodness_of_fit_ref 1.087
_refine_ls_hydrogen_treatment constr
_refine_ls_matrix_type full
_refine_ls_number_parameters 73
_refine_ls_number_reflns 1477
_refine_ls_number_restraints 0
_refine_ls_restrained_S_all 1.087
_refine_ls_R_factor_all 0.0256
_refine_ls_R_factor_gt 0.0242
_refine_ls_shift/su_max 0.001
_refine_ls_shift/su_mean 0.000
_refine_ls_structure_factor_coef Fsqd
_refine_ls_weighting_details 'calc w=1/[\s^2^(Fo^2^)+(0.0453P)^2^+0.2577P] where P=(Fo^2^+2Fc^2^)/3'
_refine_ls_weighting_scheme calc
_refine_ls_wR_factor_gt 0.0642
_refine_ls_wR_factor_ref 0.0646
_reflns_number_gt 1407
_reflns_number_total 1477
_reflns_threshold_expression I>2\s(I)
_cod_data_source_file ci2220.cif
_cod_data_source_block I
_cod_original_cell_volume 1513.4(6)
_cod_original_sg_symbol_H-M 'C 2/c'
_cod_database_code 2211758
_cod_database_fobs_code 2211758

loop_
_symmetry_equiv_pos_as_xyz
'x, y, z'
'-x, y, -z+1/2'
'x+1/2, y+1/2, z'
'-x+1/2, y+1/2, -z+1/2'
'-x, -y, -z'
'x, -y, z-1/2'
'-x+1/2, -y+1/2, -z'
'x+1/2, -y+1/2, z-1/2'

loop_
_atom_site_type_symbol
_atom_site_label
_atom_site_fract_x
_atom_site_fract_y
_atom_site_fract_z
_atom_site_U_iso_or_equiv
_atom_site_adp_type
_atom_site_calc_flag
_atom_site_refinement_flags
_atom_site_occupancy
C C1 0.11058(11) 0.29879(19) 0.43429(13) 0.0226(3) Uani d . 1
H H1A 0.1637 0.2299 0.4370 0.034 Uiso calc R 1
H H1B 0.1165 0.3431 0.5052 0.034 Uiso calc R 1
H H1C 0.1108 0.3804 0.3827 0.034 Uiso calc R 1
C C2 0.01558(10) 0.20726(16) 0.39899(10) 0.0149(3) Uani d . 1
H H2 0.0168 0.1242 0.4523 0.018 Uiso calc R 1
C C3 -0.06841(11) 0.31554(18) 0.39951(12) 0.0210(3) Uani d . 1
H H3A -0.1272 0.2569 0.3835 0.031 Uiso calc R 1
H H3B -0.0725 0.3950 0.3453 0.031 Uiso calc R 1
H H3C -0.0583 0.3629 0.4701 0.031 Uiso calc R 1
C C4 -0.04513(11) -0.22989(17) 0.27070(13) 0.0202(3) Uani d . 1
H H4A -0.0815 -0.3242 0.2467 0.024 Uiso calc R 1
H H4B -0.0269 -0.2294 0.3498 0.024 Uiso calc R 1
C C5 -0.15901(12) -0.11498(17) 0.11480(13) 0.0213(3) Uani d . 1
H H5A -0.1139 -0.1179 0.0706 0.032 Uiso calc R 1
H H5B -0.2031 -0.0302 0.0918 0.032 Uiso calc R 1
H H5C -0.1942 -0.2111 0.1069 0.032 Uiso calc R 1
C C6 -0.17632(11) -0.0722(2) 0.29621(13) 0.0217(3) Uani d . 1
H H6A -0.1425 -0.0552 0.3711 0.033 Uiso calc R 1
H H6B -0.2155 -0.1638 0.2908 0.033 Uiso calc R 1
H H6C -0.2165 0.0160 0.2696 0.033 Uiso calc R 1
N N1 -0.10647(9) -0.09313(13) 0.23053(10) 0.0151(3) Uani d . 1
Zn Zn1 0.0000 0.10820(2) 0.2500 0.01190(11) Uani d S 1

loop_
_atom_site_aniso_label
_atom_site_aniso_U_11
_atom_site_aniso_U_22
_atom_site_aniso_U_33
_atom_site_aniso_U_12
_atom_site_aniso_U_13
_atom_site_aniso_U_23
C1 0.0196(7) 0.0262(8) 0.0209(7) -0.0057(6) 0.0030(6) -0.0067(6)
C2 0.0143(6) 0.0211(7) 0.0086(6) -0.0023(5) 0.0020(5) -0.0007(5)
C3 0.0217(7) 0.0226(7) 0.0189(7) 0.0049(6) 0.0055(6) -0.0002(5)
C4 0.0211(8) 0.0179(7) 0.0206(7) -0.0021(5) 0.0033(6) 0.0026(5)
C5 0.0182(8) 0.0300(8) 0.0129(7) -0.0074(5) -0.0007(6) -0.0021(5)
C6 0.0160(7) 0.0331(8) 0.0171(7) -0.0052(6) 0.0062(6) -0.0019(6)
N1 0.0121(6) 0.0208(6) 0.0113(6) -0.0023(4) 0.0010(5) -0.0001(4)
Zn1 0.01033(15) 0.01612(15) 0.00858(14) 0.000 0.00121(9) 0.000

loop_
_atom_type_symbol
_atom_type_description
_atom_type_scat_dispersion_real
_atom_type_scat_dispersion_imag
_atom_type_scat_source
C C 0.0033 0.0016 'International Tables Vol C Tables 4.2.6.8 and 6.1.1.4'
H H 0.0000 0.0000 'International Tables Vol C Tables 4.2.6.8 and 6.1.1.4'
N N 0.0061 0.0033 'International Tables Vol C Tables 4.2.6.8 and 6.1.1.4'
Zn Zn 0.2839 1.4301 'International Tables Vol C Tables 4.2.6.8 and 6.1.1.4'

loop_
_geom_angle_atom_site_label_1
_geom_angle_atom_site_label_2
_geom_angle_atom_site_label_3
_geom_angle_site_symmetry_1
_geom_angle_site_symmetry_3
_geom_angle
_geom_angle_publ_flag
C2 C1 H1A . . 109.5 ?
C2 C1 H1B . . 109.5 ?
H1A C1 H1B . . 109.5 ?
C2 C1 H1C . . 109.5 ?
H1A C1 H1C . . 109.5 ?
H1B C1 H1C . . 109.5 ?
C3 C2 C1 . . 109.30(12) ?
C3 C2 Zn1 . . 111.22(9) ?
C1 C2 Zn1 . . 111.21(9) ?
C3 C2 H2 . . 108.3 ?
C1 C2 H2 . . 108.3 ?
Zn1 C2 H2 . . 108.3 ?
C2 C3 H3A . . 109.5 ?
C2 C3 H3B . . 109.5 ?
H3A C3 H3B . . 109.5 ?
C2 C3 H3C . . 109.5 ?
H3A C3 H3C . . 109.5 ?
H3B C3 H3C . . 109.5 ?
N1 C4 C4 . 2 111.54(11) ?
N1 C4 H4A . . 109.3 ?
C4 C4 H4A 2 . 109.3 ?
N1 C4 H4B . . 109.3 ?
C4 C4 H4B 2 . 109.3 ?
H4A C4 H4B . . 108.0 ?
N1 C5 H5A . . 109.5 ?
N1 C5 H5B . . 109.5 ?
H5A C5 H5B . . 109.5 ?
N1 C5 H5C . . 109.5 ?
H5A C5 H5C . . 109.5 ?
H5B C5 H5C . . 109.5 ?
N1 C6 H6A . . 109.5 ?
N1 C6 H6B . . 109.5 ?
H6A C6 H6B . . 109.5 ?
N1 C6 H6C . . 109.5 ?
H6A C6 H6C . . 109.5 ?
H6B C6 H6C . . 109.5 ?
C6 N1 C4 . . 109.58(12) ?
C6 N1 C5 . . 109.21(12) ?
C4 N1 C5 . . 110.33(12) ?
C6 N1 Zn1 . . 112.49(9) ?
C4 N1 Zn1 . . 104.00(9) ?
C5 N1 Zn1 . . 111.12(9) ?
C2 Zn1 C2 . 2 130.46(8) ?
C2 Zn1 N1 . . 109.19(5) y
C2 Zn1 N1 2 . 107.88(5) ?
C2 Zn1 N1 . 2 107.88(5) y
C2 Zn1 N1 2 2 109.19(5) ?
N1 Zn1 N1 . 2 81.31(7) y

loop_
_geom_bond_atom_site_label_1
_geom_bond_atom_site_label_2
_geom_bond_site_symmetry_2
_geom_bond_distance
_geom_bond_publ_flag
C1 C2 . 1.5387(19) ?
C1 H1A . 0.96 ?
C1 H1B . 0.96 ?
C1 H1C . 0.96 ?
C2 C3 . 1.525(2) ?
C2 Zn1 . 2.0318(14) y
C2 H2 . 0.98 ?
C3 H3A . 0.96 ?
C3 H3B . 0.96 ?
C3 H3C . 0.96 ?
C4 N1 . 1.4786(19) ?
C4 C4 2 1.519(3) ?
C4 H4A . 0.97 ?
C4 H4B . 0.97 ?
C5 N1 . 1.4796(19) ?
C5 H5A . 0.96 ?
C5 H5B . 0.96 ?
C5 H5C . 0.96 ?
C6 N1 . 1.471(2) ?
C6 H6A . 0.96 ?
C6 H6B . 0.96 ?
C6 H6C . 0.96 ?
N1 Zn1 . 2.2804(13) y
Zn1 C2 2 2.0318(14) y
Zn1 N1 2 2.2804(13) ?
